data_2203161
loop_
_publ_author_name
'Huo, Fangjun'
'Yin, Caixia'
'Guo, Wei'
'Xia, Chizhong'

_publ_section_title
;
 2-[Hydroxy(2-pyridyl)methyl]-2-cyclopenten-1-one: the Baylis--Hillman
 adduct of 2-pyridinecarboxaldehyde and 2-cyclopenten-1-one
;
_journal_issue 2
_journal_name_full 'Acta Crystallographica Section E'
_journal_page_first o204
_journal_page_last o206
_journal_paper_doi 10.1107/S1600536804000091
_journal_volume 60
_journal_year 2004
_chemical_formula_iupac 'C11 H11 N O2'
_chemical_formula_moiety 'C11 H11 N O2'
_chemical_formula_sum 'C11 H11 N O2'
_chemical_formula_weight 189.21
_chemical_melting_point 388
_chemical_name_common 2-[hydroxy(2-pyridyl)methyl]-2-cyclopenten-1-one
_chemical_name_systematic
;
2-[hydroxy(2-pyridyl)methyl]-2-cyclopenten-1-one
;
_space_group_IT_number 19
_symmetry_cell_setting orthorhombic
_symmetry_space_group_name_Hall 'P 2ac 2ab'
_symmetry_space_group_name_H-M 'P 21 21 21'
_atom_sites_solution_hydrogens geom
_atom_sites_solution_primary direct
_atom_sites_solution_secondary difmap
_audit_creation_method SHELXL97
_cell_angle_alpha 90
_cell_angle_beta 90
_cell_angle_gamma 90
_cell_formula_units_Z 4
_cell_length_a 8.427(2)
_cell_length_b 10.200(2)
_cell_length_c 11.163(3)
_cell_measurement_reflns_used 4137
_cell_measurement_temperature 293(2)
_cell_measurement_theta_max 22.85
_cell_measurement_theta_min 2.71
_cell_volume 959.5(4)
_computing_cell_refinement 'SAINT (Bruker, 2000)'
_computing_data_collection 'SMART (Bruker, 2000)'
_computing_data_reduction SAINT
_computing_molecular_graphics 'SHELXTL (Bruker, 1999)'
_computing_publication_material SHELXTL
_computing_structure_refinement 'SHELXL97 (Sheldrick, 1997)'
_computing_structure_solution 'SHELXS97 (Sheldrick, 1997)'
_diffrn_ambient_temperature 293(2)
_diffrn_measured_fraction_theta_full 0.998
_diffrn_measured_fraction_theta_max 0.998
_diffrn_measurement_device_type 'Bruker SMART 1K CCD area-detector'
_diffrn_measurement_method '\f and \w'
_diffrn_radiation_monochromator graphite
_diffrn_radiation_source 'fine-focus sealed tube'
_diffrn_radiation_type MoK\a
_diffrn_radiation_wavelength 0.71073
_diffrn_reflns_av_R_equivalents 0.0179
_diffrn_reflns_av_sigmaI/netI 0.0166
_diffrn_reflns_limit_h_max 10
_diffrn_reflns_limit_h_min -9
_diffrn_reflns_limit_k_max 11
_diffrn_reflns_limit_k_min -13
_diffrn_reflns_limit_l_max 7
_diffrn_reflns_limit_l_min -14
_diffrn_reflns_number 5333
_diffrn_reflns_theta_full 26.97
_diffrn_reflns_theta_max 26.97
_diffrn_reflns_theta_min 2.70
_diffrn_standards_decay_% 0
_diffrn_standards_number 0
_exptl_absorpt_coefficient_mu 0.091
_exptl_absorpt_correction_T_max 0.982
_exptl_absorpt_correction_T_min 0.973
_exptl_absorpt_correction_type multi-scan
_exptl_absorpt_process_details '(SADABS; Sheldrick, 1996)'
_exptl_crystal_colour colourless
_exptl_crystal_density_diffrn 1.310
_exptl_crystal_density_meas ?
_exptl_crystal_density_method .
_exptl_crystal_description block
_exptl_crystal_F_000 400
_exptl_crystal_size_max 0.30
_exptl_crystal_size_mid 0.20
_exptl_crystal_size_min 0.20
_refine_diff_density_max 0.139
_refine_diff_density_min -0.161
_refine_ls_extinction_method none
_refine_ls_goodness_of_fit_ref 1.057
_refine_ls_hydrogen_treatment constr
_refine_ls_matrix_type full
_refine_ls_number_parameters 127
_refine_ls_number_reflns 1217
_refine_ls_number_restraints 0
_refine_ls_restrained_S_all 1.057
_refine_ls_R_factor_all 0.0382
_refine_ls_R_factor_gt 0.0347
_refine_ls_shift/su_max 0.000
_refine_ls_shift/su_mean 0.000
_refine_ls_structure_factor_coef Fsqd
_refine_ls_weighting_details 'calc w = 1/[\s^2^(Fo^2^)+(0.05P)^2^+0.1216P] where P=(Fo^2^+2Fc^2^)/3'
_refine_ls_weighting_scheme calc
_refine_ls_wR_factor_gt 0.0924
_refine_ls_wR_factor_ref 0.0950
_reflns_number_gt 1108
_reflns_number_total 1217
_reflns_threshold_expression I>2\s(I)
_cod_data_source_file ci6318.cif
_cod_data_source_block I
_cod_database_code 2203161
_cod_database_fobs_code 2203161

loop_
_symmetry_equiv_pos_as_xyz
'x, y, z'
'-x+1/2, -y, z+1/2'
'-x, y+1/2, -z+1/2'
'x+1/2, -y+1/2, -z'

loop_
_atom_site_label
_atom_site_fract_x
_atom_site_fract_y
_atom_site_fract_z
_atom_site_U_iso_or_equiv
_atom_site_adp_type
_atom_site_calc_flag
_atom_site_refinement_flags
_atom_site_occupancy
_atom_site_type_symbol
O1 0.54339(15) 0.24789(15) 0.36429(14) 0.0572(4) Uani d . 1 O
H1 0.6013 0.3028 0.3955 0.086 Uiso calc R 1 H
O2 0.3307(2) 0.52112(16) 0.4531(2) 0.0877(6) Uani d . 1 O
N 0.24356(19) 0.06904(16) 0.52646(15) 0.0488(4) Uani d . 1 N
C7 0.3596(2) 0.09379(17) 0.44780(17) 0.0410(4) Uani d . 1 C
C8 0.4347(3) -0.00488(19) 0.38531(18) 0.0532(5) Uani d . 1 C
H8 0.5150 0.0144 0.3309 0.064 Uiso calc R 1 H
C9 0.3880(3) -0.1337(2) 0.4052(2) 0.0630(6) Uani d . 1 C
H9 0.4357 -0.2019 0.3633 0.076 Uiso calc R 1 H
C10 0.2721(3) -0.1592(2) 0.4865(2) 0.0604(6) Uani d . 1 C
H10 0.2407 -0.2449 0.5023 0.073 Uiso calc R 1 H
C11 0.2026(3) -0.0563(2) 0.5445(2) 0.0591(6) Uani d . 1 C
H11 0.1225 -0.0741 0.5994 0.071 Uiso calc R 1 H
C2 0.2708(2) 0.31116(18) 0.36972(16) 0.0434(4) Uani d . 1 C
C1 0.2545(3) 0.4540(2) 0.3846(2) 0.0554(5) Uani d . 1 C
C5 0.1252(3) 0.5001(3) 0.3022(2) 0.0732(7) Uani d . 1 C
H5A 0.1677 0.5580 0.2412 0.088 Uiso calc R 1 H
H5B 0.0439 0.5467 0.3467 0.088 Uiso calc R 1 H
C4 0.0574(3) 0.3763(3) 0.2458(2) 0.0776(8) Uani d . 1 C
H4A -0.0525 0.3636 0.2690 0.093 Uiso calc R 1 H
H4B 0.0638 0.3801 0.1591 0.093 Uiso calc R 1 H
C3 0.1598(3) 0.2701(2) 0.29421(19) 0.0598(5) Uani d . 1 C
H3 0.1471 0.1824 0.2734 0.072 Uiso calc R 1 H
C6 0.4011(2) 0.23686(17) 0.43135(16) 0.0420(4) Uani d . 1 C
H6 0.4185 0.2759 0.5105 0.050 Uiso calc R 1 H

loop_
_atom_site_aniso_label
_atom_site_aniso_U_11
_atom_site_aniso_U_22
_atom_site_aniso_U_33
_atom_site_aniso_U_12
_atom_site_aniso_U_13
_atom_site_aniso_U_23
O1 0.0450(7) 0.0610(9) 0.0657(9) -0.0104(6) 0.0031(7) -0.0064(8)
O2 0.0738(11) 0.0456(8) 0.1436(18) 0.0030(8) -0.0178(12) -0.0234(11)
N 0.0435(8) 0.0410(8) 0.0620(10) 0.0061(7) 0.0033(8) 0.0009(7)
C7 0.0394(8) 0.0411(9) 0.0424(9) 0.0043(7) -0.0066(8) -0.0022(7)
C8 0.0587(12) 0.0500(11) 0.0509(10) 0.0097(9) 0.0025(10) -0.0046(9)
C9 0.0804(15) 0.0420(11) 0.0665(13) 0.0156(11) -0.0072(14) -0.0111(10)
C10 0.0675(13) 0.0390(9) 0.0748(13) 0.0024(10) -0.0132(13) 0.0052(10)
C11 0.0524(11) 0.0479(11) 0.0769(14) 0.0017(9) 0.0024(11) 0.0100(11)
C2 0.0471(10) 0.0423(9) 0.0409(9) -0.0003(8) 0.0004(8) 0.0018(7)
C1 0.0486(10) 0.0452(10) 0.0725(13) 0.0049(10) 0.0042(11) 0.0054(10)
C5 0.0654(14) 0.0729(15) 0.0811(15) 0.0235(13) 0.0119(14) 0.0295(14)
C4 0.0644(14) 0.114(2) 0.0542(12) 0.0280(15) -0.0126(12) 0.0062(14)
C3 0.0584(12) 0.0670(13) 0.0541(11) 0.0090(11) -0.0121(10) -0.0080(11)
C6 0.0418(9) 0.0413(9) 0.0429(8) -0.0015(7) -0.0054(8) -0.0038(8)

loop_
_atom_type_symbol
_atom_type_description
_atom_type_scat_dispersion_real
_atom_type_scat_dispersion_imag
_atom_type_scat_source
C C 0.0033 0.0000 'International Tables Vol C Tables 4.2.6.8 and 6.1.1.4'
H H 0.0000 0.0000 'International Tables Vol C Tables 4.2.6.8 and 6.1.1.4'
N N 0.0061 0.0000 'International Tables Vol C Tables 4.2.6.8 and 6.1.1.4'
O O 0.0106 0.0000 'International Tables Vol C Tables 4.2.6.8 and 6.1.1.4'

loop_
_geom_angle_atom_site_label_1
_geom_angle_atom_site_label_2
_geom_angle_atom_site_label_3
_geom_angle
_geom_angle_publ_flag
C7 N C11 117.83(17) y
N C7 C8 121.99(17) y
C7 C8 C9 118.6(2) y
C10 C9 C8 119.5(2) y
C9 C10 C11 118.5(2) y
N C11 C10 123.5(2) y
N C7 C6 115.52(15) y
C8 C7 C6 122.48(17) y
O1 C6 C2 109.67(15) y
O1 C6 C7 109.65(15) y
C2 C6 C7 111.94(15) y
C3 C2 C1 108.57(19) y
C3 C2 C6 130.34(18) y
C1 C2 C6 121.05(17) y
O2 C1 C2 125.5(2) y
O2 C1 C5 126.5(2) y
C2 C3 C4 114.2(2) y
C2 C1 C5 107.9(2) y
C3 C4 C5 103.66(18) y
C1 C5 C4 105.45(19) y
C6 O1 H1 109.5 ?
C1 C5 H5A 110.7 ?
C9 C10 H10 120.7 ?
C11 C10 H10 120.7 ?
C4 C5 H5A 110.7 ?
C1 C5 H5B 110.7 ?
C4 C5 H5B 110.7 ?
C10 C11 H11 118.2 ?
H5A C5 H5B 108.8 ?
N C11 H11 118.2 ?
C3 C4 H4A 111.0 ?
C5 C4 H4A 111.0 ?
C3 C4 H4B 111.0 ?
C5 C4 H4B 111.0 ?
H4A C4 H4B 109.0 ?
C2 C3 H3 122.9 ?
C4 C3 H3 122.9 ?
O1 C6 H6 108.5 ?
C2 C6 H6 108.5 ?
C7 C6 H6 108.5 ?
C7 C8 H8 120.7 ?
C9 C8 H8 120.7 ?
C10 C9 H9 120.3 ?
C8 C9 H9 120.3 ?

loop_
_geom_bond_atom_site_label_1
_geom_bond_atom_site_label_2
_geom_bond_distance
_geom_bond_publ_flag
N C7 1.338(2) y
C7 C8 1.379(3) y
C8 C9 1.389(3) y
C9 C10 1.359(3) y
C10 C11 1.365(3) y
N C11 1.339(3) y
C7 C6 1.512(2) y
O1 C6 1.418(2) y
C2 C6 1.501(3) y
C2 C1 1.473(3) y
C2 C3 1.327(3) y
C4 C3 1.487(3) y
C5 C4 1.522(4) y
C1 C5 1.502(3) y
O2 C1 1.211(3) y
O1 H1 0.82 ?
C8 H8 0.93 ?
C9 H9 0.93 ?
C10 H10 0.93 ?
C11 H11 0.93 ?
C5 H5A 0.97 ?
C5 H5B 0.97 ?
C4 H4A 0.97 ?
C4 H4B 0.97 ?
C3 H3 0.93 ?
C6 H6 0.98 ?

loop_
_geom_hbond_atom_site_label_D
_geom_hbond_atom_site_label_H
_geom_hbond_atom_site_label_A
_geom_hbond_site_symmetry_A
_geom_hbond_distance_DH
_geom_hbond_distance_HA
_geom_hbond_distance_DA
_geom_hbond_angle_DHA
_geom_hbond_publ_flag
O1 H1 N 4_556 0.82 1.98 2.796(2) 178 y
C11 H11 O2 4_456 0.93 2.58 3.154(3) 120 y
C9 H9 O1 3_645 0.93 2.60 3.293(3) 132 y
C10 H10 O2 1_545 0.93 2.56 3.319(3) 139 y
C8 H8 O1 . 0.93 2.42 2.746(3) 100 y

loop_
_geom_torsion_atom_site_label_1
_geom_torsion_atom_site_label_2
_geom_torsion_atom_site_label_3
_geom_torsion_atom_site_label_4
_geom_torsion
C11 N C7 C8 0.8(3)
C11 N C7 C6 -179.85(19)
N C7 C8 C9 -0.1(3)
C6 C7 C8 C9 -179.4(2)
C7 C8 C9 C10 -1.0(3)
C8 C9 C10 C11 1.4(3)
C7 N C11 C10 -0.4(3)
C9 C10 C11 N -0.7(4)
C3 C2 C1 O2 175.1(2)
C6 C2 C1 O2 -7.1(3)
C3 C2 C1 C5 -3.7(3)
C6 C2 C1 C5 174.14(17)
O2 C1 C5 C4 -174.3(2)
C2 C1 C5 C4 4.4(3)
C1 C5 C4 C3 -3.5(2)
C1 C2 C3 C4 1.4(3)
C6 C2 C3 C4 -176.2(2)
C5 C4 C3 C2 1.4(3)
C3 C2 C6 O1 95.4(2)
C1 C2 C6 O1 -81.9(2)
C3 C2 C6 C7 -26.5(3)
C1 C2 C6 C7 156.17(18)
N C7 C6 O1 169.03(14)
C8 C7 C6 O1 -11.6(2)
N C7 C6 C2 -69.0(2)
C8 C7 C6 C2 110.34(19)

loop_
_cod_related_entry_id
_cod_related_entry_database
_cod_related_entry_code
1 ChemSpider 21174510
